data_9009616
loop_
_publ_author_name
'Gebert, W.'
'Medenbach, O.'
'Florke, O. W.'

_publ_section_title
;Darstellung und kristallographie von K2TiSi6O15 - isotyp mit dalyit
 K2ZrSi6O15 Locality: synthetic
;
_journal_name_full 'Tschermaks Mineralogische und Petrographische Mitteilungen'
_journal_page_first 69
_journal_page_last 79
_journal_volume 31
_journal_year 1983
_chemical_compound_source Synthetic
_chemical_formula_sum 'K2 O15 Si6 Ti'
_chemical_name_mineral Davanite
_space_group_IT_number 2
_symmetry_space_group_name_Hall '-P 1'
_symmetry_space_group_name_H-M 'P -1'
_cell_angle_alpha 105.59
_cell_angle_beta 112.81
_cell_angle_gamma 99.28
_cell_length_a 7.250
_cell_length_b 7.474
_cell_length_c 6.909
_cell_formula_units_Z 1
_cell_volume 317.198
_database_code_amcsd 0015694
_exptl_crystal_density_diffrn 2.799
_cod_original_formula_sum 'K2 Ti Si6 O15'
_cod_database_code 9009616

loop_
_space_group_symop_operation_xyz
x,y,z
-x,-y,-z

loop_
_atom_site_aniso_label
_atom_site_aniso_U_11
_atom_site_aniso_U_22
_atom_site_aniso_U_33
_atom_site_aniso_U_12
_atom_site_aniso_U_13
_atom_site_aniso_U_23
K 0.02000 0.02600 0.02500 0.00700 0.01100 0.00200
Ti 0.00800 0.00900 0.01000 0.00400 0.00400 0.00500
Si1 0.00700 0.01000 0.00900 0.00400 0.00400 0.00500
Si2 0.00900 0.01000 0.01000 0.00500 0.00600 0.00500
Si3 0.00900 0.01000 0.01000 0.00400 0.00500 0.00500
O1 0.02700 0.02000 0.01500 0.01400 0.01100 0.00500
O2 0.01500 0.01400 0.01700 0.00500 0.00700 0.00500
O3 0.02100 0.01600 0.01500 0.01300 0.01000 0.00800
O4 0.01400 0.01400 0.01200 0.00800 0.00600 0.00700
O5 0.01700 0.01800 0.01200 0.01100 0.00800 0.00800
O6 0.00900 0.01800 0.01700 0.00100 0.00100 0.00800
O7 0.01200 0.02100 0.02000 0.00800 0.01200 0.01300
O8 0.01200 0.01200 0.01200 0.00500 0.00300 0.00600

loop_
_atom_site_label
_atom_site_fract_x
_atom_site_fract_y
_atom_site_fract_z
K 0.28620 0.18180 0.70910
Ti 0.00000 0.00000 0.00000
Si1 0.50530 0.68770 0.68560
Si2 0.16640 0.63010 0.85040
Si3 0.18850 0.74240 0.30300
O1 0.50000 0.50000 0.50000
O2 0.01310 0.57800 0.30540
O3 0.09000 0.81400 0.82750
O4 0.10110 0.91830 0.26130
O5 0.25860 0.64360 0.11320
O6 0.26810 0.19060 0.11820
O7 0.36160 0.61020 0.79490
O8 0.39310 0.81960 0.54850

loop_
_cod_related_entry_id
_cod_related_entry_database
_cod_related_entry_code
1 AMCSD 0015694
